data_7001835
loop_
_publ_author_name
'Lee, Kyung-Eun'
'Jeon, Hyeong-Tak'
'Han, Sam-Yong'
'Ham, Jungyeob'
'Kim, Yong-Joo'
'Lee, Soon W.'

_publ_section_title
;
 Cyclopalladated azido complexes containing C,N-donor (HC\sim N =
 2-(2&#x2032;-thienyl)pyridine, azobenzene, 3,3&#x2032;-dimethyl
 azobenzene, N,N&#x2032;-dimethylbenzylamine, 2-phenylpyridine)
 ligands: reactivity towards organic unsaturated compounds and
 catalytic properties
;
_journal_issue 33
_journal_name_full 'Dalton Transactions'
_journal_page_first 6578
_journal_page_last 6592
_journal_paper_doi 10.1039/b907324h
_journal_year 2009
_chemical_formula_sum 'C34 H44 Cl4 N8 P2 Pd2'
_chemical_formula_weight 981.31
_chemical_name_systematic
;
?
;
_space_group_IT_number 14
_symmetry_cell_setting monoclinic
_symmetry_space_group_name_Hall '-P 2ybc'
_symmetry_space_group_name_H-M 'P 1 21/c 1'
_atom_sites_solution_hydrogens geom
_atom_sites_solution_primary direct
_atom_sites_solution_secondary difmap
_audit_creation_method SHELXL-97
_cell_angle_alpha 90.00
_cell_angle_beta 101.612(5)
_cell_angle_gamma 90.00
_cell_formula_units_Z 2
_cell_length_a 11.5919(14)
_cell_length_b 16.830(2)
_cell_length_c 10.5581(13)
_cell_measurement_reflns_used 9066
_cell_measurement_temperature 296(2)
_cell_measurement_theta_max 28.37
_cell_measurement_theta_min 2.16
_cell_volume 2017.6(4)
_computing_cell_refinement 'Bruker SMART'
_computing_data_collection 'Bruker SMART'
_computing_data_reduction 'Bruker SAINT'
_computing_molecular_graphics 'Bruker SHELXTL'
_computing_publication_material 'Bruker SHELXTL'
_computing_structure_refinement 'Bruker SHELXTL'
_computing_structure_solution 'Bruker SHELXTL'
_diffrn_ambient_temperature 296(2)
_diffrn_measured_fraction_theta_full 0.979
_diffrn_measured_fraction_theta_max 0.979
_diffrn_measurement_device_type 'CCD area detector'
_diffrn_measurement_method 'phi and omega scans'
_diffrn_radiation_monochromator graphite
_diffrn_radiation_source 'sealed tube'
_diffrn_radiation_type MoK\a
_diffrn_radiation_wavelength 0.71073
_diffrn_reflns_av_R_equivalents 0.0261
_diffrn_reflns_av_sigmaI/netI 0.0241
_diffrn_reflns_limit_h_max 15
_diffrn_reflns_limit_h_min -15
_diffrn_reflns_limit_k_max 22
_diffrn_reflns_limit_k_min -18
_diffrn_reflns_limit_l_max 13
_diffrn_reflns_limit_l_min -13
_diffrn_reflns_number 30424
_diffrn_reflns_theta_full 28.40
_diffrn_reflns_theta_max 28.40
_diffrn_reflns_theta_min 2.16
_exptl_absorpt_coefficient_mu 1.272
_exptl_absorpt_correction_T_max 0.7851
_exptl_absorpt_correction_T_min 0.7016
_exptl_absorpt_correction_type multi-scan
_exptl_crystal_colour yellow
_exptl_crystal_density_diffrn 1.615
_exptl_crystal_density_method 'not measured'
_exptl_crystal_description BLOCK
_exptl_crystal_F_000 988
_exptl_crystal_size_max 0.30
_exptl_crystal_size_mid 0.24
_exptl_crystal_size_min 0.20
_refine_diff_density_max 1.409
_refine_diff_density_min -1.107
_refine_diff_density_rms 0.099
_refine_ls_extinction_method none
_refine_ls_goodness_of_fit_ref 1.059
_refine_ls_hydrogen_treatment constr
_refine_ls_matrix_type full
_refine_ls_number_parameters 226
_refine_ls_number_reflns 4960
_refine_ls_number_restraints 0
_refine_ls_restrained_S_all 1.059
_refine_ls_R_factor_all 0.0548
_refine_ls_R_factor_gt 0.0408
_refine_ls_shift/su_max 0.001
_refine_ls_shift/su_mean 0.000
_refine_ls_structure_factor_coef Fsqd
_refine_ls_weighting_details 'calc w=1/[\s^2^(Fo^2^)+(0.0654P)^2^+2.2164P] where P=(Fo^2^+2Fc^2^)/3'
_refine_ls_weighting_scheme calc
_refine_ls_wR_factor_gt 0.1093
_refine_ls_wR_factor_ref 0.1197
_reflns_number_gt 4031
_reflns_number_total 4960
_reflns_threshold_expression >2sigma(I)
_cod_data_source_file b907324h.txt
_cod_data_source_block jht073
_cod_depositor_comments
;
The following automatic conversions were performed:
'_symmetry_cell_setting' value 'Monoclinic' changed to 'monoclinic'
according to '/home/saulius/struct/CIF-dictionaries/cif_core.dic'
dictionary named 'cif_core.dic' version 2.4.1 from 2010-06-29.

Automatic conversion script
Id: cif_fix_enum 1527 2010-12-29 10:47:43Z saulius 
;
_cod_original_sg_symbol_H-M 'P2(1)/c '
_cod_database_code 7001835

loop_
_symmetry_equiv_pos_as_xyz
'x, y, z'
'-x, y+1/2, -z+1/2'
'-x, -y, -z'
'x, -y-1/2, z-1/2'

loop_
_atom_site_label
_atom_site_type_symbol
_atom_site_fract_x
_atom_site_fract_y
_atom_site_fract_z
_atom_site_U_iso_or_equiv
_atom_site_adp_type
_atom_site_occupancy
_atom_site_symmetry_multiplicity
_atom_site_calc_flag
_atom_site_refinement_flags
_atom_site_disorder_assembly
_atom_site_disorder_group
Pd1 Pd 0.70399(2) 0.033890(14) 0.42171(2) 0.03415(10) Uani 1 1 d . . .
P1 P 0.85215(8) -0.00663(5) 0.32896(8) 0.03458(19) Uani 1 1 d . . .
N1 N 0.7188(3) -0.0550(2) 0.5496(3) 0.0510(8) Uani 1 1 d . . .
N2 N 0.6581(3) 0.12989(19) 0.2914(3) 0.0500(8) Uani 1 1 d . . .
N3 N 0.6220(3) 0.1229(2) 0.1811(4) 0.0513(8) Uani 1 1 d . . .
N4 N 0.5840(5) 0.1200(3) 0.0709(4) 0.0877(15) Uani 1 1 d . . .
C1 C 0.6025(3) 0.08067(19) 0.5467(3) 0.0312(6) Uani 1 1 d . . .
C2 C 0.5555(3) 0.1537(2) 0.5375(4) 0.0499(9) Uani 1 1 d . . .
H2 H 0.5544 0.1834 0.4629 0.060 Uiso 1 1 calc R . .
C3 C 0.5085(4) 0.1858(3) 0.6373(5) 0.0583(11) Uani 1 1 d . . .
H3 H 0.4778 0.2371 0.6300 0.070 Uiso 1 1 calc R . .
C4 C 0.5073(4) 0.1426(3) 0.7446(5) 0.0648(12) Uani 1 1 d . . .
H4 H 0.4759 0.1638 0.8117 0.078 Uiso 1 1 calc R . .
C5 C 0.5535(4) 0.0661(3) 0.7539(4) 0.0613(11) Uani 1 1 d . . .
H5 H 0.5513 0.0351 0.8263 0.074 Uiso 1 1 calc R . .
C6 C 0.6029(3) 0.0363(2) 0.6541(4) 0.0460(9) Uani 1 1 d . . .
C7 C 0.6607(3) -0.0404(2) 0.6526(4) 0.0442(8) Uani 1 1 d . . .
C8 C 0.6567(4) -0.0983(3) 0.7468(4) 0.0583(11) Uani 1 1 d . . .
H8 H 0.6179 -0.0876 0.8139 0.070 Uiso 1 1 calc R . .
C9 C 0.7095(4) -0.1704(3) 0.7410(5) 0.0656(12) Uani 1 1 d . . .
H9 H 0.7084 -0.2081 0.8052 0.079 Uiso 1 1 calc R . .
C10 C 0.7643(4) -0.1874(3) 0.6394(5) 0.0630(11) Uani 1 1 d . . .
H10 H 0.7988 -0.2369 0.6344 0.076 Uiso 1 1 calc R . .
C11 C 0.7679(4) -0.1307(2) 0.5450(4) 0.0493(9) Uani 1 1 d . . .
H11 H 0.8041 -0.1434 0.4766 0.059 Uiso 1 1 calc R . .
C12 C 0.9850(3) -0.03173(19) 0.4472(4) 0.0388(7) Uani 1 1 d . . .
H12A H 0.9738 -0.0824 0.4867 0.047 Uiso 1 1 calc R . .
H12B H 1.0505 -0.0372 0.4033 0.047 Uiso 1 1 calc R . .
C13 C 0.9019(3) 0.0713(2) 0.2330(4) 0.0462(8) Uani 1 1 d . . .
H13A H 0.8365 0.0860 0.1643 0.055 Uiso 1 1 calc R . .
H13B H 0.9218 0.1176 0.2878 0.055 Uiso 1 1 calc R . .
C14 C 1.0063(4) 0.0518(3) 0.1726(4) 0.0633(12) Uani 1 1 d . . .
H14A H 1.0251 0.0969 0.1250 0.095 Uiso 1 1 calc R . .
H14B H 0.9872 0.0074 0.1151 0.095 Uiso 1 1 calc R . .
H14C H 1.0729 0.0386 0.2393 0.095 Uiso 1 1 calc R . .
C15 C 0.8283(4) -0.0923(2) 0.2209(4) 0.0502(9) Uani 1 1 d . . .
H15A H 0.9030 -0.1081 0.2004 0.060 Uiso 1 1 calc R . .
H15B H 0.7995 -0.1363 0.2650 0.060 Uiso 1 1 calc R . .
C16 C 0.7412(5) -0.0754(3) 0.0962(4) 0.0670(12) Uani 1 1 d . . .
H16A H 0.7316 -0.1222 0.0430 0.101 Uiso 1 1 calc R . .
H16B H 0.7703 -0.0327 0.0509 0.101 Uiso 1 1 calc R . .
H16C H 0.6667 -0.0606 0.1156 0.101 Uiso 1 1 calc R . .
Cl1 Cl 0.8466(3) 0.1433(3) 0.8344(5) 0.266(3) Uani 1 1 d . . .
Cl2 Cl 0.9226(5) 0.25647(18) 1.0210(4) 0.327(4) Uani 1 1 d . . .
C17 C 0.8071(8) 0.2137(4) 0.9211(9) 0.128(3) Uani 1 1 d . . .
H17A H 0.7537 0.1921 0.9722 0.153 Uiso 1 1 calc R . .
H17B H 0.7649 0.2539 0.8642 0.153 Uiso 1 1 calc R . .

loop_
_atom_site_aniso_label
_atom_site_aniso_U_11
_atom_site_aniso_U_22
_atom_site_aniso_U_33
_atom_site_aniso_U_23
_atom_site_aniso_U_13
_atom_site_aniso_U_12
Pd1 0.03564(15) 0.03479(15) 0.03169(16) 0.00095(9) 0.00601(10) 0.00065(9)
P1 0.0376(4) 0.0356(4) 0.0295(4) -0.0020(3) 0.0042(3) 0.0023(3)
N1 0.0488(18) 0.0560(19) 0.0481(19) 0.0053(15) 0.0095(15) -0.0047(15)
N2 0.060(2) 0.0425(16) 0.048(2) 0.0070(14) 0.0113(16) 0.0094(14)
N3 0.0565(19) 0.0491(18) 0.052(2) 0.0085(15) 0.0187(16) 0.0112(15)
N4 0.117(4) 0.098(4) 0.042(2) 0.006(2) 0.003(2) 0.030(3)
C1 0.0279(14) 0.0366(15) 0.0287(15) -0.0037(12) 0.0045(12) -0.0007(11)
C2 0.0440(19) 0.051(2) 0.056(2) -0.0082(18) 0.0147(17) -0.0012(16)
C3 0.049(2) 0.056(2) 0.072(3) -0.018(2) 0.017(2) 0.0013(18)
C4 0.057(2) 0.088(3) 0.054(3) -0.024(2) 0.020(2) -0.001(2)
C5 0.059(3) 0.088(3) 0.041(2) -0.004(2) 0.0187(19) -0.003(2)
C6 0.0366(18) 0.060(2) 0.041(2) -0.0052(16) 0.0073(15) -0.0076(15)
C7 0.0392(18) 0.056(2) 0.0358(19) 0.0041(15) 0.0025(15) -0.0081(15)
C8 0.052(2) 0.081(3) 0.043(2) 0.013(2) 0.0112(18) -0.011(2)
C9 0.068(3) 0.067(3) 0.061(3) 0.027(2) 0.010(2) -0.007(2)
C10 0.069(3) 0.047(2) 0.070(3) 0.017(2) 0.009(2) -0.006(2)
C11 0.056(2) 0.0399(18) 0.051(2) 0.0049(16) 0.0102(17) -0.0045(16)
C12 0.0393(18) 0.0380(17) 0.0368(19) -0.0045(14) 0.0021(14) 0.0056(13)
C13 0.050(2) 0.051(2) 0.041(2) 0.0085(16) 0.0138(16) 0.0018(16)
C14 0.055(2) 0.087(3) 0.052(3) 0.006(2) 0.020(2) 0.001(2)
C15 0.058(2) 0.049(2) 0.041(2) -0.0124(16) 0.0025(17) 0.0050(17)
C16 0.077(3) 0.074(3) 0.042(2) -0.013(2) -0.005(2) -0.006(2)
Cl1 0.118(2) 0.332(6) 0.326(5) -0.185(5) -0.006(2) 0.061(3)
Cl2 0.515(8) 0.1007(18) 0.260(4) 0.049(2) -0.171(5) -0.115(3)
C17 0.145(7) 0.077(4) 0.167(8) 0.033(5) 0.042(6) 0.020(5)

loop_
_atom_type_symbol
_atom_type_description
_atom_type_scat_dispersion_real
_atom_type_scat_dispersion_imag
_atom_type_scat_source
C C 0.0033 0.0016 'International Tables Vol C Tables 4.2.6.8 and 6.1.1.4'
H H 0.0000 0.0000 'International Tables Vol C Tables 4.2.6.8 and 6.1.1.4'
N N 0.0061 0.0033 'International Tables Vol C Tables 4.2.6.8 and 6.1.1.4'
P P 0.1023 0.0942 'International Tables Vol C Tables 4.2.6.8 and 6.1.1.4'
Cl Cl 0.1484 0.1585 'International Tables Vol C Tables 4.2.6.8 and 6.1.1.4'
Pd Pd -0.9988 1.0072 'International Tables Vol C Tables 4.2.6.8 and 6.1.1.4'

loop_
_geom_angle_atom_site_label_1
_geom_angle_atom_site_label_2
_geom_angle_atom_site_label_3
_geom_angle
_geom_angle_site_symmetry_1
_geom_angle_site_symmetry_3
_geom_angle_publ_flag
N1 Pd1 C1 80.69(13) . . ?
N1 Pd1 N2 170.09(13) . . ?
C1 Pd1 N2 91.33(13) . . ?
N1 Pd1 P1 95.62(10) . . ?
C1 Pd1 P1 164.97(9) . . ?
N2 Pd1 P1 93.57(9) . . ?
C13 P1 C15 104.25(19) . . ?
C13 P1 C12 103.23(18) . . ?
C15 P1 C12 104.20(17) . . ?
C13 P1 Pd1 112.28(13) . . ?
C15 P1 Pd1 118.66(14) . . ?
C12 P1 Pd1 112.70(12) . . ?
C11 N1 C7 116.5(3) . . ?
C11 N1 Pd1 129.6(3) . . ?
C7 N1 Pd1 113.6(3) . . ?
N3 N2 Pd1 124.5(3) . . ?
N4 N3 N2 176.5(4) . . ?
C2 C1 C6 119.9(3) . . ?
C2 C1 Pd1 124.8(3) . . ?
C6 C1 Pd1 114.4(2) . . ?
C1 C2 C3 121.2(4) . . ?
C1 C2 H2 119.4 . . ?
C3 C2 H2 119.4 . . ?
C4 C3 C2 119.9(4) . . ?
C4 C3 H3 120.0 . . ?
C2 C3 H3 120.0 . . ?
C3 C4 C5 119.3(4) . . ?
C3 C4 H4 120.3 . . ?
C5 C4 H4 120.3 . . ?
C6 C5 C4 119.5(4) . . ?
C6 C5 H5 120.3 . . ?
C4 C5 H5 120.3 . . ?
C1 C6 C5 120.2(4) . . ?
C1 C6 C7 113.8(3) . . ?
C5 C6 C7 126.0(4) . . ?
C8 C7 N1 121.0(4) . . ?
C8 C7 C6 121.9(4) . . ?
N1 C7 C6 117.0(3) . . ?
C9 C8 C7 120.5(4) . . ?
C9 C8 H8 119.7 . . ?
C7 C8 H8 119.7 . . ?
C8 C9 C10 119.9(4) . . ?
C8 C9 H9 120.1 . . ?
C10 C9 H9 120.1 . . ?
C9 C10 C11 120.1(4) . . ?
C9 C10 H10 119.9 . . ?
C11 C10 H10 119.9 . . ?
C10 C11 N1 122.0(4) . . ?
C10 C11 H11 119.0 . . ?
N1 C11 H11 119.0 . . ?
C12 C12 P1 111.9(3) 3_756 . ?
C12 C12 H12A 109.2 3_756 . ?
P1 C12 H12A 109.2 . . ?
C12 C12 H12B 109.2 3_756 . ?
P1 C12 H12B 109.2 . . ?
H12A C12 H12B 107.9 . . ?
C14 C13 P1 116.6(3) . . ?
C14 C13 H13A 108.1 . . ?
P1 C13 H13A 108.1 . . ?
C14 C13 H13B 108.1 . . ?
P1 C13 H13B 108.1 . . ?
H13A C13 H13B 107.3 . . ?
C13 C14 H14A 109.5 . . ?
C13 C14 H14B 109.5 . . ?
H14A C14 H14B 109.5 . . ?
C13 C14 H14C 109.5 . . ?
H14A C14 H14C 109.5 . . ?
H14B C14 H14C 109.5 . . ?
C16 C15 P1 112.7(3) . . ?
C16 C15 H15A 109.1 . . ?
P1 C15 H15A 109.1 . . ?
C16 C15 H15B 109.1 . . ?
P1 C15 H15B 109.1 . . ?
H15A C15 H15B 107.8 . . ?
C15 C16 H16A 109.5 . . ?
C15 C16 H16B 109.5 . . ?
H16A C16 H16B 109.5 . . ?
C15 C16 H16C 109.5 . . ?
H16A C16 H16C 109.5 . . ?
H16B C16 H16C 109.5 . . ?
Cl1 C17 Cl2 112.8(6) . . ?
Cl1 C17 H17A 109.0 . . ?
Cl2 C17 H17A 109.0 . . ?
Cl1 C17 H17B 109.0 . . ?
Cl2 C17 H17B 109.0 . . ?
H17A C17 H17B 107.8 . . ?

loop_
_geom_bond_atom_site_label_1
_geom_bond_atom_site_label_2
_geom_bond_distance
_geom_bond_site_symmetry_2
_geom_bond_publ_flag
Pd1 N1 2.000(3) . ?
Pd1 C1 2.091(3) . ?
Pd1 N2 2.119(3) . ?
Pd1 P1 2.2473(9) . ?
P1 C13 1.821(4) . ?
P1 C15 1.825(4) . ?
P1 C12 1.826(4) . ?
N1 C11 1.401(5) . ?
N1 C7 1.411(5) . ?
N2 N3 1.161(5) . ?
N3 N4 1.159(5) . ?
C1 C2 1.340(5) . ?
C1 C6 1.356(5) . ?
C2 C3 1.390(5) . ?
C2 H2 0.9300 . ?
C3 C4 1.349(7) . ?
C3 H3 0.9300 . ?
C4 C5 1.391(7) . ?
C4 H4 0.9300 . ?
C5 C6 1.390(6) . ?
C5 H5 0.9300 . ?
C6 C7 1.457(6) . ?
C7 C8 1.400(6) . ?
C8 C9 1.366(7) . ?
C8 H8 0.9300 . ?
C9 C10 1.381(7) . ?
C9 H9 0.9300 . ?
C10 C11 1.386(6) . ?
C10 H10 0.9300 . ?
C11 H11 0.9300 . ?
C12 C12 1.533(7) 3_756 ?
C12 H12A 0.9700 . ?
C12 H12B 0.9700 . ?
C13 C14 1.514(5) . ?
C13 H13A 0.9700 . ?
C13 H13B 0.9700 . ?
C14 H14A 0.9600 . ?
C14 H14B 0.9600 . ?
C14 H14C 0.9600 . ?
C15 C16 1.516(6) . ?
C15 H15A 0.9700 . ?
C15 H15B 0.9700 . ?
C16 H16A 0.9600 . ?
C16 H16B 0.9600 . ?
C16 H16C 0.9600 . ?
Cl1 C17 1.619(8) . ?
Cl2 C17 1.689(10) . ?
C17 H17A 0.9700 . ?
C17 H17B 0.9700 . ?
